data_4516194
loop_
_publ_author_name
'Sheng, Lan'
'Chen, Qiaonan'
'Wang, Chunyu'
'Chen, Hongwei'
'Zhang, Ting'
'Qin, Tianyou'
'Li, Minjie'
'Zhang, Jinyan'
'Ma, Jing'
'Zhang, Sean Xiao-An'

_publ_section_title
;
 Oxazolidine Transient Bases as Molecular Platforms for Testing Dynamic
 CO<sub>2</sub> Capture in Biochemical Systems.
;
_journal_issue 3
_journal_name_full 'ACS omega'
_journal_page_first 2883
_journal_page_last 2894
_journal_paper_doi 10.1021/acsomega.7b02028
_journal_volume 3
_journal_year 2018
_chemical_formula_sum 'C22 H25 N3 O3'
_chemical_formula_weight 379.45
_space_group_crystal_system monoclinic
_space_group_IT_number 14
_space_group_name_Hall '-P 2ybc'
_space_group_name_H-M_alt 'P 1 21/c 1'
_atom_sites_solution_hydrogens geom
_audit_creation_method SHELXL-2014/7
_cell_angle_alpha 90
_cell_angle_beta 100.552(14)
_cell_angle_gamma 90
_cell_formula_units_Z 4
_cell_length_a 21.333(13)
_cell_length_b 7.865(5)
_cell_length_c 11.834(8)
_cell_measurement_reflns_used 1254
_cell_measurement_temperature 296(2)
_cell_measurement_theta_max 20.32
_cell_measurement_theta_min 2.91
_cell_volume 1952(2)
_computing_structure_refinement 'SHELXL-2014/7 (Sheldrick, 2014)'
_diffrn_ambient_temperature 296(2)
_diffrn_measured_fraction_theta_full 0.990
_diffrn_measured_fraction_theta_max 0.990
_diffrn_measurement_device_type CCD
_diffrn_radiation_type MoK\a
_diffrn_radiation_wavelength 0.71073
_diffrn_reflns_av_R_equivalents 0.0716
_diffrn_reflns_av_unetI/netI 0.0832
_diffrn_reflns_Laue_measured_fraction_full 0.990
_diffrn_reflns_Laue_measured_fraction_max 0.990
_diffrn_reflns_limit_h_max 25
_diffrn_reflns_limit_h_min -25
_diffrn_reflns_limit_k_max 7
_diffrn_reflns_limit_k_min -9
_diffrn_reflns_limit_l_max 14
_diffrn_reflns_limit_l_min -13
_diffrn_reflns_number 10957
_diffrn_reflns_point_group_measured_fraction_full 0.990
_diffrn_reflns_point_group_measured_fraction_max 0.990
_diffrn_reflns_theta_full 24.993
_diffrn_reflns_theta_max 24.993
_diffrn_reflns_theta_min 0.971
_exptl_absorpt_coefficient_mu 0.087
_exptl_absorpt_correction_type multi-scan
_exptl_absorpt_process_details sadabs
_exptl_crystal_colour colorless
_exptl_crystal_density_diffrn 1.291
_exptl_crystal_description Block
_exptl_crystal_F_000 808
_exptl_crystal_size_max 0.220
_exptl_crystal_size_mid 0.200
_exptl_crystal_size_min 0.180
_exptl_transmission_factor_max 0.864
_exptl_transmission_factor_min 0.864
_refine_diff_density_max 0.445
_refine_diff_density_min -0.393
_refine_diff_density_rms 0.086
_refine_ls_extinction_method none
_refine_ls_goodness_of_fit_ref 1.016
_refine_ls_hydrogen_treatment constr
_refine_ls_matrix_type full
_refine_ls_number_parameters 257
_refine_ls_number_reflns 3398
_refine_ls_number_restraints 0
_refine_ls_restrained_S_all 1.016
_refine_ls_R_factor_all 0.1497
_refine_ls_R_factor_gt 0.1103
_refine_ls_shift/su_max 0.000
_refine_ls_shift/su_mean 0.000
_refine_ls_structure_factor_coef Fsqd
_refine_ls_weighting_details 'w=1/[\s^2^(Fo^2^)+(0.1865P)^2^+2.8989P] where P=(Fo^2^+2Fc^2^)/3'
_refine_ls_weighting_scheme calc
_refine_ls_wR_factor_gt 0.3092
_refine_ls_wR_factor_ref 0.3416
_reflns_Friedel_coverage 0.000
_reflns_number_gt 2067
_reflns_number_total 3398
_reflns_threshold_expression 'I > 2\s(I)'
_cod_data_source_file ao7b02028_si_003.cif
_cod_data_source_block 1
_cod_original_sg_symbol_H-M 'P 21/c'
_cod_database_code 4516194
_shelx_shelxl_version_number 2014/7
_shelx_space_group_comment
;
The symmetry employed for this shelxl refinement is uniquely defined
by the following loop, which should always be used as a source of
symmetry information in preference to the above space-group names.
They are only intended as comments.
;
_shelx_estimated_absorpt_t_min 0.981
_shelx_estimated_absorpt_t_max 0.984

loop_
_space_group_symop_operation_xyz
'x, y, z'
'-x, y+1/2, -z+1/2'
'-x, -y, -z'
'x, -y-1/2, z-1/2'

loop_
_atom_site_label
_atom_site_type_symbol
_atom_site_fract_x
_atom_site_fract_y
_atom_site_fract_z
_atom_site_U_iso_or_equiv
_atom_site_adp_type
_atom_site_occupancy
_atom_site_site_symmetry_order
_atom_site_calc_flag
_atom_site_refinement_flags_posn
_atom_site_refinement_flags_adp
C1 C 0.4832(3) 0.7169(7) 0.9511(5) 0.0524(14) Uani 1 1 d . .
C2 C 0.4826(3) 0.6419(7) 0.8436(5) 0.0527(14) Uani 1 1 d . .
H2 H 0.5194 0.6405 0.8121 0.063 Uiso 1 1 calc R U
C3 C 0.4288(3) 0.5722(8) 0.7865(5) 0.0593(15) Uani 1 1 d . .
H3 H 0.4281 0.5220 0.7151 0.071 Uiso 1 1 calc R U
C4 C 0.3736(3) 0.5754(7) 0.8353(5) 0.0481(13) Uani 1 1 d . .
C5 C 0.3743(3) 0.6437(6) 0.9434(5) 0.0474(13) Uani 1 1 d . .
C6 C 0.4302(3) 0.7160(7) 1.0036(5) 0.0515(14) Uani 1 1 d . .
H6 H 0.4319 0.7620 1.0765 0.062 Uiso 1 1 calc R U
C7 C 0.3045(3) 0.3625(8) 0.7248(6) 0.0626(17) Uani 1 1 d . .
H7A H 0.3439 0.3307 0.7006 0.075 Uiso 1 1 calc R U
H7B H 0.2705 0.3653 0.6582 0.075 Uiso 1 1 calc R U
C8 C 0.2887(3) 0.2386(7) 0.8163(6) 0.0617(16) Uani 1 1 d . .
H8A H 0.2487 0.1810 0.7883 0.074 Uiso 1 1 calc R U
H8B H 0.3220 0.1538 0.8348 0.074 Uiso 1 1 calc R U
C9 C 0.2746(2) 0.5116(6) 0.8776(4) 0.0415(12) Uani 1 1 d . .
C10 C 0.3093(2) 0.6305(7) 0.9748(5) 0.0465(13) Uani 1 1 d . .
C11 C 0.2802(3) 0.8123(8) 0.9638(6) 0.0678(18) Uani 1 1 d . .
H11A H 0.3087 0.8896 1.0104 0.102 Uiso 1 1 calc R U
H11B H 0.2400 0.8115 0.9892 0.102 Uiso 1 1 calc R U
H11C H 0.2739 0.8481 0.8850 0.102 Uiso 1 1 calc R U
C12 C 0.3091(3) 0.5641(9) 1.0952(5) 0.0672(18) Uani 1 1 d . .
H12A H 0.3303 0.4559 1.1048 0.101 Uiso 1 1 calc R U
H12B H 0.2659 0.5512 1.1064 0.101 Uiso 1 1 calc R U
H12C H 0.3310 0.6431 1.1506 0.101 Uiso 1 1 calc R U
C13 C 0.2049(2) 0.5404(7) 0.8389(5) 0.0483(13) Uani 1 1 d . .
H13 H 0.1780 0.4988 0.8859 0.058 Uiso 1 1 calc R U
C14 C 0.1777(3) 0.6201(7) 0.7432(5) 0.0509(13) Uani 1 1 d . .
H14 H 0.2050 0.6661 0.6982 0.061 Uiso 1 1 calc R U
C15 C 0.1091(2) 0.6427(6) 0.7013(5) 0.0459(12) Uani 1 1 d . .
C16 C 0.0882(3) 0.7342(7) 0.5995(5) 0.0560(14) Uani 1 1 d . .
H16 H 0.1183 0.7852 0.5627 0.067 Uiso 1 1 calc R U
C17 C 0.0245(3) 0.7506(7) 0.5527(5) 0.0552(14) Uani 1 1 d . .
H17 H 0.0124 0.8126 0.4853 0.066 Uiso 1 1 calc R U
C18 C -0.0223(3) 0.6754(7) 0.6050(5) 0.0489(13) Uani 1 1 d . .
C19 C -0.0021(3) 0.5849(8) 0.7061(5) 0.0558(14) Uani 1 1 d . .
H19 H -0.0320 0.5355 0.7441 0.067 Uiso 1 1 calc R U
C20 C 0.0620(3) 0.5683(8) 0.7502(5) 0.0567(15) Uani 1 1 d . .
H20 H 0.0741 0.5036 0.8164 0.068 Uiso 1 1 calc R U
C21 C -0.1329(3) 0.5912(10) 0.6022(7) 0.079(2) Uani 1 1 d . .
H21A H -0.1279 0.4744 0.5818 0.118 Uiso 1 1 calc R U
H21B H -0.1750 0.6291 0.5693 0.118 Uiso 1 1 calc R U
H21C H -0.1265 0.6015 0.6843 0.118 Uiso 1 1 calc R U
C22 C -0.1065(3) 0.7699(9) 0.4483(6) 0.0712(18) Uani 1 1 d . .
H22A H -0.0930 0.8865 0.4516 0.107 Uiso 1 1 calc R U
H22B H -0.1521 0.7646 0.4266 0.107 Uiso 1 1 calc R U
H22C H -0.0873 0.7101 0.3926 0.107 Uiso 1 1 calc R U
N1 N 0.5408(2) 0.8012(7) 1.0094(5) 0.0607(13) Uani 1 1 d . .
N2 N 0.3109(2) 0.5259(6) 0.7832(4) 0.0477(11) Uani 1 1 d . .
N3 N -0.0872(2) 0.6926(7) 0.5593(5) 0.0639(14) Uani 1 1 d . .
O3 O 0.5864(2) 0.8165(7) 0.9614(4) 0.0828(15) Uani 1 1 d . .
O4 O 0.5421(2) 0.8586(7) 1.1074(4) 0.0850(15) Uani 1 1 d . .
O5 O 0.28418(18) 0.3372(4) 0.9148(4) 0.0539(10) Uani 1 1 d . .

loop_
_atom_site_aniso_label
_atom_site_aniso_U_11
_atom_site_aniso_U_22
_atom_site_aniso_U_33
_atom_site_aniso_U_23
_atom_site_aniso_U_13
_atom_site_aniso_U_12
C1 0.053(3) 0.053(3) 0.054(3) 0.006(3) 0.017(3) 0.001(2)
C2 0.047(3) 0.059(3) 0.056(4) 0.012(3) 0.019(3) 0.005(3)
C3 0.068(4) 0.067(4) 0.048(3) 0.000(3) 0.023(3) 0.004(3)
C4 0.056(3) 0.046(3) 0.045(3) 0.005(2) 0.016(2) 0.004(2)
C5 0.053(3) 0.038(3) 0.053(3) -0.001(2) 0.018(2) 0.002(2)
C6 0.058(3) 0.050(3) 0.050(3) 0.000(2) 0.019(3) -0.002(2)
C7 0.064(4) 0.060(4) 0.067(4) -0.026(3) 0.021(3) -0.010(3)
C8 0.066(4) 0.041(3) 0.081(4) -0.003(3) 0.020(3) -0.005(3)
C9 0.046(3) 0.035(2) 0.048(3) 0.009(2) 0.020(2) 0.002(2)
C10 0.048(3) 0.051(3) 0.043(3) 0.000(2) 0.017(2) 0.005(2)
C11 0.064(4) 0.053(3) 0.090(5) -0.010(3) 0.026(3) 0.008(3)
C12 0.085(4) 0.074(4) 0.049(4) 0.001(3) 0.030(3) -0.014(3)
C13 0.049(3) 0.048(3) 0.052(3) 0.002(2) 0.021(2) 0.003(2)
C14 0.049(3) 0.046(3) 0.058(4) 0.004(3) 0.011(3) -0.006(2)
C15 0.049(3) 0.039(3) 0.050(3) 0.003(2) 0.009(2) -0.001(2)
C16 0.055(3) 0.054(3) 0.059(4) 0.009(3) 0.011(3) -0.004(3)
C17 0.056(3) 0.050(3) 0.058(4) 0.006(3) 0.007(3) 0.001(3)
C18 0.052(3) 0.041(3) 0.054(3) -0.009(2) 0.013(2) 0.001(2)
C19 0.048(3) 0.064(4) 0.058(4) 0.003(3) 0.018(3) -0.002(3)
C20 0.057(3) 0.061(4) 0.054(4) 0.013(3) 0.017(3) 0.009(3)
C21 0.047(3) 0.090(5) 0.100(6) -0.009(4) 0.012(3) -0.004(3)
C22 0.064(4) 0.067(4) 0.074(5) -0.012(3) -0.009(3) 0.005(3)
N1 0.049(3) 0.068(3) 0.066(4) 0.009(3) 0.015(2) -0.003(2)
N2 0.055(3) 0.046(2) 0.047(3) -0.005(2) 0.022(2) -0.009(2)
N3 0.051(3) 0.072(3) 0.066(3) -0.001(3) 0.003(2) -0.003(2)
O3 0.058(3) 0.113(4) 0.081(3) 0.007(3) 0.023(2) -0.005(3)
O4 0.078(3) 0.116(4) 0.063(3) -0.016(3) 0.017(2) -0.015(3)
O5 0.060(2) 0.038(2) 0.064(3) 0.0090(18) 0.0130(19) -0.0014(17)

loop_
_atom_type_symbol
_atom_type_description
_atom_type_scat_dispersion_real
_atom_type_scat_dispersion_imag
_atom_type_scat_source
C C 0.0033 0.0016 'International Tables Vol C Tables 4.2.6.8 and 6.1.1.4'
H H 0.0000 0.0000 'International Tables Vol C Tables 4.2.6.8 and 6.1.1.4'
N N 0.0061 0.0033 'International Tables Vol C Tables 4.2.6.8 and 6.1.1.4'
O O 0.0106 0.0060 'International Tables Vol C Tables 4.2.6.8 and 6.1.1.4'

loop_
_geom_angle_atom_site_label_1
_geom_angle_atom_site_label_2
_geom_angle_atom_site_label_3
_geom_angle
C6 C1 C2 122.2(5)
C6 C1 N1 118.5(5)
C2 C1 N1 119.3(5)
C3 C2 C1 119.7(5)
C2 C3 C4 119.4(6)
C5 C4 C3 121.2(5)
C5 C4 N2 111.0(4)
C3 C4 N2 127.6(5)
C4 C5 C6 119.6(5)
C4 C5 C10 110.2(5)
C6 C5 C10 130.1(5)
C1 C6 C5 117.7(5)
N2 C7 C8 103.9(5)
O5 C8 C7 106.8(4)
O5 C9 N2 103.8(4)
O5 C9 C13 108.4(4)
N2 C9 C13 112.8(4)
O5 C9 C10 108.9(4)
N2 C9 C10 105.6(4)
C13 C9 C10 116.6(4)
C5 C10 C12 114.6(5)
C5 C10 C11 106.7(4)
C12 C10 C11 109.0(5)
C5 C10 C9 101.2(4)
C12 C10 C9 113.8(5)
C11 C10 C9 111.2(5)
C14 C13 C9 126.0(5)
C13 C14 C15 126.6(5)
C20 C15 C16 115.9(5)
C20 C15 C14 124.5(5)
C16 C15 C14 119.4(5)
C17 C16 C15 121.8(5)
C16 C17 C18 120.9(6)
C19 C18 C17 117.6(5)
C19 C18 N3 120.7(5)
C17 C18 N3 121.6(5)
C20 C19 C18 120.2(5)
C15 C20 C19 123.4(6)
O3 N1 O4 121.2(5)
O3 N1 C1 120.0(6)
O4 N1 C1 118.8(5)
C4 N2 C7 116.6(5)
C4 N2 C9 105.9(4)
C7 N2 C9 106.0(4)
C18 N3 C21 120.2(5)
C18 N3 C22 119.5(5)
C21 N3 C22 117.5(5)
C8 O5 C9 107.2(4)

loop_
_geom_bond_atom_site_label_1
_geom_bond_atom_site_label_2
_geom_bond_distance
C1 C6 1.386(8)
C1 C2 1.401(8)
C1 N1 1.455(8)
C2 C3 1.337(8)
C3 C4 1.405(8)
C4 C5 1.385(8)
C4 N2 1.420(7)
C5 C6 1.393(8)
C5 C10 1.504(7)
C7 N2 1.453(7)
C7 C8 1.539(9)
C8 O5 1.419(7)
C9 O5 1.443(6)
C9 N2 1.476(6)
C9 C13 1.491(7)
C9 C10 1.560(8)
C10 C12 1.519(8)
C10 C11 1.555(8)
C13 C14 1.331(8)
C14 C15 1.468(8)
C15 C20 1.378(8)
C15 C16 1.404(8)
C16 C17 1.376(8)
C17 C18 1.399(8)
C18 C19 1.391(8)
C18 N3 1.398(7)
C19 C20 1.377(8)
C21 N3 1.424(9)
C22 N3 1.437(9)
N1 O3 1.218(6)
N1 O4 1.240(7)

loop_
_geom_torsion_atom_site_label_1
_geom_torsion_atom_site_label_2
_geom_torsion_atom_site_label_3
_geom_torsion_atom_site_label_4
_geom_torsion
C6 C1 C2 C3 2.6(9)
N1 C1 C2 C3 -176.4(5)
C1 C2 C3 C4 0.1(9)
C2 C3 C4 C5 -2.4(9)
C2 C3 C4 N2 172.4(5)
C3 C4 C5 C6 2.2(8)
N2 C4 C5 C6 -173.4(5)
C3 C4 C5 C10 -179.8(5)
N2 C4 C5 C10 4.6(6)
C2 C1 C6 C5 -2.8(8)
N1 C1 C6 C5 176.2(5)
C4 C5 C6 C1 0.4(8)
C10 C5 C6 C1 -177.1(5)
N2 C7 C8 O5 2.8(6)
C4 C5 C10 C12 133.5(5)
C6 C5 C10 C12 -48.7(8)
C4 C5 C10 C11 -105.7(5)
C6 C5 C10 C11 72.0(7)
C4 C5 C10 C9 10.7(5)
C6 C5 C10 C9 -171.6(5)
O5 C9 C10 C5 89.6(4)
N2 C9 C10 C5 -21.4(5)
C13 C9 C10 C5 -147.5(4)
O5 C9 C10 C12 -33.9(6)
N2 C9 C10 C12 -144.8(5)
C13 C9 C10 C12 89.1(6)
O5 C9 C10 C11 -157.4(4)
N2 C9 C10 C11 91.6(5)
C13 C9 C10 C11 -34.5(6)
O5 C9 C13 C14 -134.4(6)
N2 C9 C13 C14 -20.0(8)
C10 C9 C13 C14 102.4(6)
C9 C13 C14 C15 177.1(5)
C13 C14 C15 C20 -7.0(10)
C13 C14 C15 C16 178.4(6)
C20 C15 C16 C17 1.0(9)
C14 C15 C16 C17 176.0(5)
C15 C16 C17 C18 -0.3(9)
C16 C17 C18 C19 0.5(9)
C16 C17 C18 N3 179.2(5)
C17 C18 C19 C20 -1.5(8)
N3 C18 C19 C20 179.8(5)
C16 C15 C20 C19 -2.0(9)
C14 C15 C20 C19 -176.8(5)
C18 C19 C20 C15 2.3(9)
C6 C1 N1 O3 -173.9(5)
C2 C1 N1 O3 5.2(8)
C6 C1 N1 O4 5.0(8)
C2 C1 N1 O4 -175.9(5)
C5 C4 N2 C7 -136.5(5)
C3 C4 N2 C7 48.2(8)
C5 C4 N2 C9 -18.9(6)
C3 C4 N2 C9 165.9(5)
C8 C7 N2 C4 94.7(5)
C8 C7 N2 C9 -22.9(6)
O5 C9 N2 C4 -89.6(5)
C13 C9 N2 C4 153.3(4)
C10 C9 N2 C4 24.9(5)
O5 C9 N2 C7 34.9(5)
C13 C9 N2 C7 -82.2(6)
C10 C9 N2 C7 149.4(4)
C19 C18 N3 C21 -12.4(9)
C17 C18 N3 C21 168.9(6)
C19 C18 N3 C22 -173.0(6)
C17 C18 N3 C22 8.4(8)
C7 C8 O5 C9 19.0(6)
N2 C9 O5 C8 -33.2(5)
C13 C9 O5 C8 86.9(5)
C10 C9 O5 C8 -145.4(4)
